data_7155440
loop_
_publ_author_name
'Ren, Qiao'
'Li, Muyao'
'Yuan, Lujiang'

_publ_section_title
;
 Expeditious assembly of fused dihydropyranones via N-heterocyclic
 carbene-catalyzed tandem Michael addition/lactonization.
;
_journal_issue 6
_journal_name_full 'Organic &amp; biomolecular chemistry'
_journal_page_first 1329
_journal_page_last 1333
_journal_paper_doi 10.1039/c6ob02449a
_journal_volume 15
_journal_year 2017
_chemical_formula_sum 'C15 H13 Br O3'
_chemical_formula_weight 321.16
_chemical_name_systematic
; 
 ? 
;
_space_group_IT_number 19
_symmetry_cell_setting orthorhombic
_symmetry_space_group_name_Hall 'P 2ac 2ab'
_symmetry_space_group_name_H-M 'P 21 21 21'
_atom_sites_solution_hydrogens geom
_atom_sites_solution_primary direct
_atom_sites_solution_secondary difmap
_audit_creation_method SHELXL-97
_audit_update_record
;
2016-10-21 deposited with the CCDC.
2017-01-09 downloaded from the CCDC.
;
_cell_angle_alpha 90.00
_cell_angle_beta 90.00
_cell_angle_gamma 90.00
_cell_formula_units_Z 4
_cell_length_a 5.2767(2)
_cell_length_b 8.2192(3)
_cell_length_c 29.2713(11)
_cell_measurement_reflns_used 8967
_cell_measurement_temperature 100(2)
_cell_measurement_theta_max 28.35
_cell_measurement_theta_min 2.57
_cell_volume 1269.50(8)
_computing_cell_refinement 'Bruker SMART'
_computing_data_collection 'Bruker SMART'
_computing_data_reduction 'Bruker SAINT'
_computing_molecular_graphics 'Bruker SHELXTL'
_computing_publication_material 'Bruker SHELXTL'
_computing_structure_refinement 'SHELXL-97 (Sheldrick, 1997)'
_computing_structure_solution 'SHELXS-97 (Sheldrick, 1990)'
_diffrn_ambient_temperature 100(2)
_diffrn_measured_fraction_theta_full 0.986
_diffrn_measured_fraction_theta_max 0.986
_diffrn_measurement_device_type 'CCD area detector'
_diffrn_measurement_method 'phi and omega scans'
_diffrn_radiation_monochromator graphite
_diffrn_radiation_source 'fine-focus sealed tube'
_diffrn_radiation_type MoK\a
_diffrn_radiation_wavelength 0.71073
_diffrn_reflns_av_R_equivalents 0.0376
_diffrn_reflns_av_sigmaI/netI 0.0343
_diffrn_reflns_limit_h_max 6
_diffrn_reflns_limit_h_min -6
_diffrn_reflns_limit_k_max 10
_diffrn_reflns_limit_k_min -10
_diffrn_reflns_limit_l_max 38
_diffrn_reflns_limit_l_min -38
_diffrn_reflns_number 14631
_diffrn_reflns_theta_full 27.49
_diffrn_reflns_theta_max 27.49
_diffrn_reflns_theta_min 2.57
_exptl_absorpt_coefficient_mu 3.238
_exptl_absorpt_correction_T_max 0.7457
_exptl_absorpt_correction_T_min 0.5603
_exptl_absorpt_correction_type multi-scan
_exptl_absorpt_process_details 'Sadabs, (Sheldrick 2008)'
_exptl_crystal_colour Colourless
_exptl_crystal_density_diffrn 1.680
_exptl_crystal_density_meas ?
_exptl_crystal_density_method 'not measured'
_exptl_crystal_description Needle
_exptl_crystal_F_000 648
_exptl_crystal_size_max 0.29
_exptl_crystal_size_mid 0.10
_exptl_crystal_size_min 0.09
_refine_diff_density_max 0.496
_refine_diff_density_min -0.228
_refine_diff_density_rms 0.073
_refine_ls_abs_structure_details 'Flack H D (1983), Acta Cryst. A39, 876-881'
_refine_ls_abs_structure_Flack 0.016(7)
_refine_ls_extinction_method none
_refine_ls_goodness_of_fit_ref 1.056
_refine_ls_hydrogen_treatment constr
_refine_ls_matrix_type full
_refine_ls_number_parameters 172
_refine_ls_number_reflns 2875
_refine_ls_number_restraints 0
_refine_ls_restrained_S_all 1.056
_refine_ls_R_factor_all 0.0244
_refine_ls_R_factor_gt 0.0222
_refine_ls_shift/su_max 0.001
_refine_ls_shift/su_mean 0.000
_refine_ls_structure_factor_coef Fsqd
_refine_ls_weighting_details 'calc w=1/[\s^2^(Fo^2^)+(0.0249P)^2^+0.0000P] where P=(Fo^2^+2Fc^2^)/3'
_refine_ls_weighting_scheme calc
_refine_ls_wR_factor_gt 0.0501
_refine_ls_wR_factor_ref 0.0515
_reflns_number_gt 2738
_reflns_number_total 2875
_reflns_threshold_expression >2sigma(I)
_cod_data_source_file c6ob02449a2.cif
_cod_data_source_block d328
_cod_depositor_comments
;
The following automatic conversions were performed:

'_symmetry_cell_setting' value 'Orthorhombic' changed to
'orthorhombic' according to
/usr/data/users/saulius/crontab/automatic-downloads/rss-feeds/RSC/lib/dictionaries/cif_core.dic
dictionary named 'cif_core.dic' version 2.4.2 from 2011-04-26.

'_exptl_absorpt_correction_type' value 'Multi-scan' changed to
'multi-scan' according to
/usr/data/users/saulius/crontab/automatic-downloads/rss-feeds/RSC/lib/dictionaries/cif_core.dic
dictionary named 'cif_core.dic' version 2.4.2 from 2011-04-26.

'_exptl_crystal_density_meas' value 'Not Measured' was changed to '?'
- the value is perceived as not measured.

Automatic conversion script
Id: cif_fix_values 4268 2015-11-12 08:31:59Z antanas 

 Adding full bibliography for 7155440.cif.
;
_cod_original_sg_symbol_H-M P2(1)2(1)2(1)
_cod_database_code 7155440

loop_
_symmetry_equiv_pos_as_xyz
'x, y, z'
'-x+1/2, -y, z+1/2'
'-x, y+1/2, -z+1/2'
'x+1/2, -y+1/2, -z'

loop_
_atom_site_label
_atom_site_type_symbol
_atom_site_fract_x
_atom_site_fract_y
_atom_site_fract_z
_atom_site_U_iso_or_equiv
_atom_site_adp_type
_atom_site_occupancy
_atom_site_symmetry_multiplicity
_atom_site_calc_flag
_atom_site_refinement_flags
Br1 Br 0.46993(4) 0.81215(3) 0.182964(7) 0.01702(6) Uani 1 1 d .
O1 O 0.3403(2) 0.6969(2) 0.43602(5) 0.0153(3) Uani 1 1 d .
O2 O 0.4300(3) 0.4487(2) 0.41288(5) 0.0195(3) Uani 1 1 d .
O3 O 0.4054(3) 0.9317(2) 0.49835(5) 0.0227(4) Uani 1 1 d .
C1 C 0.2782(4) 0.5573(3) 0.41342(7) 0.0132(4) Uani 1 1 d .
C2 C 0.0197(4) 0.5516(2) 0.39199(6) 0.0134(4) Uani 1 1 d .
H2A H -0.1064 0.5213 0.4156 0.016 Uiso 1 1 calc R
H2B H 0.0176 0.4662 0.3681 0.016 Uiso 1 1 calc R
C3 C -0.0571(4) 0.7149(2) 0.37051(6) 0.0123(4) Uani 1 1 d .
H3 H -0.2438 0.7109 0.3647 0.015 Uiso 1 1 calc R
C4 C -0.0102(4) 0.8472(2) 0.40477(6) 0.0122(4) Uani 1 1 d .
C5 C 0.1733(4) 0.8280(3) 0.43608(7) 0.0132(4) Uani 1 1 d .
C6 C 0.2245(4) 0.9474(3) 0.47309(7) 0.0162(5) Uani 1 1 d .
C7 C 0.0365(5) 1.0842(3) 0.47598(7) 0.0198(5) Uani 1 1 d .
H7A H 0.1152 1.1774 0.4921 0.024 Uiso 1 1 calc R
H7B H -0.1118 1.0483 0.4941 0.024 Uiso 1 1 calc R
C8 C -0.0524(5) 1.1393(3) 0.42890(7) 0.0190(5) Uani 1 1 d .
H8A H -0.1786 1.2276 0.4322 0.023 Uiso 1 1 calc R
H8B H 0.0933 1.1822 0.4113 0.023 Uiso 1 1 calc R
C9 C -0.1705(4) 0.9969(3) 0.40335(7) 0.0153(4) Uani 1 1 d .
H9A H -0.3380 0.9723 0.4169 0.018 Uiso 1 1 calc R
H9B H -0.1979 1.0286 0.3711 0.018 Uiso 1 1 calc R
C10 C 0.0735(4) 0.7446(3) 0.32459(6) 0.0123(4) Uani 1 1 d .
C11 C 0.2874(4) 0.8422(3) 0.32041(7) 0.0143(4) Uani 1 1 d .
H11 H 0.3521 0.8965 0.3466 0.017 Uiso 1 1 calc R
C12 C 0.4084(4) 0.8618(3) 0.27850(7) 0.0159(4) Uani 1 1 d .
H12 H 0.5542 0.9289 0.2759 0.019 Uiso 1 1 calc R
C13 C 0.3132(4) 0.7822(3) 0.24090(7) 0.0131(4) Uani 1 1 d .
C14 C 0.0981(4) 0.6855(3) 0.24367(7) 0.0156(4) Uani 1 1 d .
H14 H 0.0324 0.6331 0.2173 0.019 Uiso 1 1 calc R
C15 C -0.0190(4) 0.6668(3) 0.28577(6) 0.0143(4) Uani 1 1 d .
H15 H -0.1650 0.5997 0.2882 0.017 Uiso 1 1 calc R

loop_
_atom_site_aniso_label
_atom_site_aniso_U_11
_atom_site_aniso_U_22
_atom_site_aniso_U_33
_atom_site_aniso_U_23
_atom_site_aniso_U_13
_atom_site_aniso_U_12
Br1 0.02045(10) 0.01883(11) 0.01180(9) 0.00110(8) 0.00363(8) 0.00122(8)
O1 0.0134(7) 0.0175(8) 0.0151(7) -0.0004(7) -0.0023(5) 0.0001(7)
O2 0.0196(8) 0.0217(8) 0.0173(7) 0.0019(6) 0.0015(6) 0.0057(7)
O3 0.0205(8) 0.0325(10) 0.0150(8) -0.0030(7) -0.0023(6) -0.0036(7)
C1 0.0171(10) 0.0146(11) 0.0080(9) 0.0030(8) 0.0031(7) -0.0002(9)
C2 0.0150(10) 0.0130(10) 0.0121(9) 0.0013(7) 0.0008(8) -0.0032(9)
C3 0.0114(9) 0.0133(11) 0.0121(9) 0.0013(7) -0.0001(7) -0.0009(8)
C4 0.0124(9) 0.0132(10) 0.0109(8) 0.0008(7) 0.0032(7) -0.0025(8)
C5 0.0146(9) 0.0130(11) 0.0121(9) 0.0017(9) 0.0012(7) -0.0004(9)
C6 0.0167(10) 0.0207(13) 0.0110(10) 0.0011(9) 0.0023(8) -0.0054(9)
C7 0.0267(12) 0.0176(11) 0.0152(10) -0.0053(8) -0.0001(9) -0.0014(10)
C8 0.0248(12) 0.0141(11) 0.0181(10) -0.0004(8) 0.0003(9) 0.0009(9)
C9 0.0169(10) 0.0154(12) 0.0138(10) 0.0004(8) -0.0001(8) 0.0012(9)
C10 0.0129(9) 0.0113(9) 0.0127(10) 0.0015(7) -0.0024(7) 0.0024(7)
C11 0.0149(9) 0.0161(11) 0.0118(9) -0.0005(9) -0.0014(8) -0.0013(7)
C12 0.0149(10) 0.0155(11) 0.0172(10) 0.0023(8) 0.0009(8) -0.0027(8)
C13 0.0149(9) 0.0147(12) 0.0098(9) 0.0017(8) 0.0028(7) 0.0039(8)
C14 0.0194(10) 0.0150(10) 0.0123(9) -0.0029(9) -0.0027(7) 0.0004(10)
C15 0.0142(9) 0.0144(10) 0.0142(9) -0.0006(8) -0.0003(7) -0.0022(9)

loop_
_atom_type_symbol
_atom_type_description
_atom_type_scat_dispersion_real
_atom_type_scat_dispersion_imag
_atom_type_scat_source
C C 0.0033 0.0016 'International Tables Vol C Tables 4.2.6.8 and 6.1.1.4'
H H 0.0000 0.0000 'International Tables Vol C Tables 4.2.6.8 and 6.1.1.4'
O O 0.0106 0.0060 'International Tables Vol C Tables 4.2.6.8 and 6.1.1.4'
Br Br -0.2901 2.4595 'International Tables Vol C Tables 4.2.6.8 and 6.1.1.4'

loop_
_geom_angle_atom_site_label_1
_geom_angle_atom_site_label_2
_geom_angle_atom_site_label_3
_geom_angle
C1 O1 C5 119.99(16)
O2 C1 O1 118.15(19)
O2 C1 C2 125.3(2)
O1 C1 C2 116.56(18)
C1 C2 C3 112.50(17)
C1 C2 H2A 109.1
C3 C2 H2A 109.1
C1 C2 H2B 109.1
C3 C2 H2B 109.1
H2A C2 H2B 107.8
C4 C3 C10 113.43(16)
C4 C3 C2 108.43(15)
C10 C3 C2 112.32(17)
C4 C3 H3 107.5
C10 C3 H3 107.5
C2 C3 H3 107.5
C5 C4 C9 121.60(19)
C5 C4 C3 119.39(19)
C9 C4 C3 119.01(17)
C4 C5 O1 123.11(19)
C4 C5 C6 123.5(2)
O1 C5 C6 113.40(17)
O3 C6 C5 121.1(2)
O3 C6 C7 124.3(2)
C5 C6 C7 114.55(18)
C6 C7 C8 112.00(17)
C6 C7 H7A 109.2
C8 C7 H7A 109.2
C6 C7 H7B 109.2
C8 C7 H7B 109.2
H7A C7 H7B 107.9
C9 C8 C7 109.99(18)
C9 C8 H8A 109.7
C7 C8 H8A 109.7
C9 C8 H8B 109.7
C7 C8 H8B 109.7
H8A C8 H8B 108.2
C4 C9 C8 112.81(17)
C4 C9 H9A 109.0
C8 C9 H9A 109.0
C4 C9 H9B 109.0
C8 C9 H9B 109.0
H9A C9 H9B 107.8
C11 C10 C15 118.54(18)
C11 C10 C3 122.33(17)
C15 C10 C3 119.08(18)
C10 C11 C12 121.09(19)
C10 C11 H11 119.5
C12 C11 H11 119.5
C13 C12 C11 118.87(19)
C13 C12 H12 120.6
C11 C12 H12 120.6
C12 C13 C14 121.61(18)
C12 C13 Br1 119.54(15)
C14 C13 Br1 118.79(15)
C15 C14 C13 118.65(18)
C15 C14 H14 120.7
C13 C14 H14 120.7
C14 C15 C10 121.23(19)
C14 C15 H15 119.4
C10 C15 H15 119.4

loop_
_geom_bond_atom_site_label_1
_geom_bond_atom_site_label_2
_geom_bond_distance
Br1 C13 1.9026(19)
O1 C1 1.364(3)
O1 C5 1.392(3)
O2 C1 1.200(3)
O3 C6 1.214(3)
C1 C2 1.502(3)
C2 C3 1.537(3)
C2 H2A 0.9900
C2 H2B 0.9900
C3 C4 1.500(3)
C3 C10 1.530(3)
C3 H3 1.0000
C4 C5 1.343(3)
C4 C9 1.494(3)
C5 C6 1.486(3)
C6 C7 1.502(3)
C7 C8 1.524(3)
C7 H7A 0.9900
C7 H7B 0.9900
C8 C9 1.522(3)
C8 H8A 0.9900
C8 H8B 0.9900
C9 H9A 0.9900
C9 H9B 0.9900
C10 C11 1.390(3)
C10 C15 1.392(3)
C11 C12 1.392(3)
C11 H11 0.9500
C12 C13 1.375(3)
C12 H12 0.9500
C13 C14 1.388(3)
C14 C15 1.387(3)
C14 H14 0.9500
C15 H15 0.9500
